data_8106402
loop_
_publ_author_name
'Bo, Zhao'
'Shilu, Zhang'

_publ_section_title
;
 The crystal structure of
 9-butoxy-2-(hydroxymethyl)-2H-imidazo[1,5-a]quinolin-10-ium bromide,
 C17H21O2N2Br
;
_journal_issue 6
_journal_name_full 'Zeitschrift f\"ur Kristallographie - New Crystal Structures'
_journal_page_first 1069
_journal_page_last 1070
_journal_paper_doi 10.1515/ncrs-2018-0176
_journal_volume 233
_journal_year 2018
_chemical_formula_sum 'C17 H21 Br N2 O2'
_chemical_formula_weight 365.27
_space_group_crystal_system orthorhombic
_space_group_IT_number 60
_space_group_name_Hall '-P 2n 2ab'
_space_group_name_H-M_alt 'P b c n'
_atom_sites_solution_hydrogens geom
_atom_sites_solution_primary direct
_atom_sites_solution_secondary difmap
_cell_angle_alpha 90
_cell_angle_beta 90
_cell_angle_gamma 90
_cell_formula_units_Z 8
_cell_length_a 20.179(12)
_cell_length_b 10.902(7)
_cell_length_c 15.026(9)
_cell_measurement_temperature 296(2)
_cell_volume 3306(4)
_computing_cell_refinement 'Bruker SAINT'
_computing_data_collection 'Bruker APEX2'
_computing_data_reduction 'Bruker SAINT'
_computing_molecular_graphics 'Bruker SHELXTL'
_computing_publication_material 'Bruker SHELXTL'
_computing_structure_refinement 'SHELXL-2014/7 [3]'
_computing_structure_solution "'SHELXL-2014/7 [3]"
_diffrn_ambient_temperature 296(2)
_diffrn_measured_fraction_theta_full 0.997
_diffrn_measured_fraction_theta_max 0.997
_diffrn_measurement_device_type 'Bruker APEX-II CCD'
_diffrn_measurement_method '\f and \w scans'
_diffrn_radiation_type MoK\a
_diffrn_radiation_wavelength 0.71073
_diffrn_reflns_av_R_equivalents 0.0864
_diffrn_reflns_av_unetI/netI 0.0740
_diffrn_reflns_Laue_measured_fraction_full 0.997
_diffrn_reflns_Laue_measured_fraction_max 0.997
_diffrn_reflns_limit_h_max 24
_diffrn_reflns_limit_h_min -23
_diffrn_reflns_limit_k_max 13
_diffrn_reflns_limit_k_min -13
_diffrn_reflns_limit_l_max 16
_diffrn_reflns_limit_l_min -18
_diffrn_reflns_number 17024
_diffrn_reflns_point_group_measured_fraction_full 0.997
_diffrn_reflns_point_group_measured_fraction_max 0.997
_diffrn_reflns_theta_full 25.242
_diffrn_reflns_theta_max 25.999
_diffrn_reflns_theta_min 2.123
_diffrn_source 'fine-focus sealed tube'
_exptl_absorpt_coefficient_mu 2.496
_exptl_absorpt_correction_T_max 0.6622
_exptl_absorpt_correction_T_min 0.5416
_exptl_absorpt_process_details SADABS
_exptl_crystal_colour yellow
_exptl_crystal_density_diffrn 1.468
_exptl_crystal_description rod
_exptl_crystal_F_000 1504
_exptl_crystal_size_max 0.280
_exptl_crystal_size_mid 0.250
_exptl_crystal_size_min 0.180
_refine_diff_density_max 0.594
_refine_diff_density_min -0.579
_refine_diff_density_rms 0.065
_refine_ls_extinction_coef .
_refine_ls_extinction_method none
_refine_ls_goodness_of_fit_ref 1.018
_refine_ls_hydrogen_treatment constr
_refine_ls_matrix_type full
_refine_ls_number_parameters 200
_refine_ls_number_reflns 3243
_refine_ls_number_restraints 0
_refine_ls_restrained_S_all 1.018
_refine_ls_R_factor_all 0.0977
_refine_ls_R_factor_gt 0.0465
_refine_ls_shift/su_max 0.001
_refine_ls_shift/su_mean 0.000
_refine_ls_structure_factor_coef Fsqd
_refine_ls_weighting_details 'w=1/[\s^2^(Fo^2^)+(0.0551P)^2^+0.4944P] where P=(Fo^2^+2Fc^2^)/3'
_refine_ls_weighting_scheme calc
_refine_ls_wR_factor_gt 0.1070
_refine_ls_wR_factor_ref 0.1276
_reflns_Friedel_coverage 0.000
_reflns_Friedel_fraction_full .
_reflns_Friedel_fraction_max .
_reflns_number_gt 1923
_reflns_number_total 3243
_reflns_threshold_expression 'I > 2\s(I)'
_cod_data_source_file suppl_ncrs-2018-0176_suppl.cif
_cod_data_source_block A
_cod_original_cell_volume 3306(3)
_cod_database_code 8106402
_shelx_space_group_comment
;
The symmetry employed for this shelxl refinement is uniquely defined
by the following loop, which should always be used as a source of
symmetry information in preference to the above space-group names.
They are only intended as comments.
;
_shelx_estimated_absorpt_t_min 0.542
_shelx_estimated_absorpt_t_max 0.662

loop_
_space_group_symop_operation_xyz
'x, y, z'
'-x+1/2, -y+1/2, z+1/2'
'-x, y, -z+1/2'
'x+1/2, -y+1/2, -z'
'-x, -y, -z'
'x-1/2, y-1/2, -z-1/2'
'x, -y, z-1/2'
'-x-1/2, y-1/2, z'

loop_
_atom_site_label
_atom_site_type_symbol
_atom_site_fract_x
_atom_site_fract_y
_atom_site_fract_z
_atom_site_U_iso_or_equiv
_atom_site_adp_type
_atom_site_occupancy
_atom_site_site_symmetry_order
_atom_site_calc_flag
_atom_site_refinement_flags_posn
_atom_site_refinement_flags_adp
_atom_site_refinement_flags_occupancy
_atom_site_disorder_assembly
_atom_site_disorder_group
Br1 Br 0.66944(2) 0.55079(4) 0.05020(3) 0.0648(2) Uani 1 1 d . . . . .
C1 C 0.53344(19) 1.0427(3) 0.1458(2) 0.0362(9) Uani 1 1 d . . . . .
C2 C 0.5533(2) 1.1630(3) 0.1508(3) 0.0475(10) Uani 1 1 d . . . . .
H2A H 0.5938 1.1823 0.1768 0.057 Uiso 1 1 calc R U . . .
C3 C 0.5139(2) 1.2549(3) 0.1180(3) 0.0535(11) Uani 1 1 d . . . . .
H3A H 0.5283 1.3358 0.1215 0.064 Uiso 1 1 calc R U . . .
C4 C 0.4547(2) 1.2298(3) 0.0807(3) 0.0501(11) Uani 1 1 d . . . . .
H4A H 0.4291 1.2936 0.0582 0.060 Uiso 1 1 calc R U . . .
C5 C 0.4312(2) 1.1098(3) 0.0751(2) 0.0394(9) Uani 1 1 d . . . . .
C6 C 0.47233(18) 1.0153(3) 0.1083(2) 0.0336(8) Uani 1 1 d . . . . .
C7 C 0.3685(2) 1.0820(4) 0.0371(3) 0.0488(11) Uani 1 1 d . . . . .
H7A H 0.3421 1.1461 0.0168 0.059 Uiso 1 1 calc R U . . .
C8 C 0.3463(2) 0.9677(4) 0.0295(3) 0.0514(11) Uani 1 1 d . . . . .
H8A H 0.3051 0.9520 0.0041 0.062 Uiso 1 1 calc R U . . .
C9 C 0.38627(19) 0.8709(3) 0.0607(2) 0.0402(9) Uani 1 1 d . . . . .
C10 C 0.3786(2) 0.7473(4) 0.0621(3) 0.0466(10) Uani 1 1 d . . . . .
H10A H 0.3426 0.7034 0.0401 0.056 Uiso 1 1 calc R U . . .
C11 C 0.47459(18) 0.7878(3) 0.1253(2) 0.0335(8) Uani 1 1 d . . . . .
H11A H 0.5150 0.7774 0.1540 0.040 Uiso 1 1 calc R U . . .
C12 C 0.4433(2) 0.5707(3) 0.1214(3) 0.0459(10) Uani 1 1 d . . . . .
H12A H 0.4894 0.5566 0.1367 0.055 Uiso 1 1 calc R U . . .
H12B H 0.4331 0.5225 0.0689 0.055 Uiso 1 1 calc R U . . .
C13 C 0.4001(2) 0.5302(3) 0.1970(3) 0.0541(11) Uani 1 1 d . . . . .
H13A H 0.3540 0.5457 0.1827 0.065 Uiso 1 1 calc R U . . .
H13B H 0.4055 0.4428 0.2069 0.065 Uiso 1 1 calc R U . . .
C14 C 0.63712(19) 0.9720(3) 0.2039(2) 0.0391(9) Uani 1 1 d . . . . .
H14A H 0.6364 1.0182 0.2590 0.047 Uiso 1 1 calc R U . . .
H14B H 0.6602 1.0202 0.1593 0.047 Uiso 1 1 calc R U . . .
C15 C 0.67182(18) 0.8534(3) 0.2176(3) 0.0423(9) Uani 1 1 d . . . . .
H15A H 0.6748 0.8104 0.1612 0.051 Uiso 1 1 calc R U . . .
H15B H 0.6461 0.8030 0.2580 0.051 Uiso 1 1 calc R U . . .
C16 C 0.74048(19) 0.8705(3) 0.2549(3) 0.0514(11) Uani 1 1 d . . . . .
H16A H 0.7666 0.9183 0.2133 0.062 Uiso 1 1 calc R U . . .
H16B H 0.7376 0.9165 0.3100 0.062 Uiso 1 1 calc R U . . .
N1 N 0.44788(13) 0.8954(2) 0.10058(17) 0.0333(7) Uani 1 1 d . . . . .
N2 N 0.43354(15) 0.6996(2) 0.10192(19) 0.0386(7) Uani 1 1 d . . . . .
O1 O 0.57046(12) 0.94773(19) 0.17491(16) 0.0404(6) Uani 1 1 d . . . . .
O2 O 0.41762(15) 0.5944(3) 0.27339(19) 0.0609(8) Uani 1 1 d . . . . .
H2 H 0.3915 0.5782 0.3135 0.091 Uiso 1 1 calc R U . . .
C17 C 0.7748(3) 0.7521(4) 0.2723(5) 0.0946(18) Uani 1 1 d . . . . .
H17A H 0.8181 0.7679 0.2960 0.142 Uiso 1 1 calc R U . . .
H17B H 0.7496 0.7051 0.3145 0.142 Uiso 1 1 calc R U . . .
H17C H 0.7787 0.7069 0.2178 0.142 Uiso 1 1 calc R U . . .

loop_
_atom_site_aniso_label
_atom_site_aniso_U_11
_atom_site_aniso_U_22
_atom_site_aniso_U_33
_atom_site_aniso_U_23
_atom_site_aniso_U_13
_atom_site_aniso_U_12
Br1 0.0590(4) 0.0803(4) 0.0549(3) -0.0134(2) -0.0017(2) 0.0072(2)
C1 0.038(2) 0.0337(19) 0.0368(19) 0.0016(15) 0.0083(17) 0.0070(17)
C2 0.051(3) 0.036(2) 0.055(2) -0.0048(17) 0.001(2) -0.0020(19)
C3 0.067(3) 0.030(2) 0.064(3) 0.0008(18) 0.007(2) 0.004(2)
C4 0.065(3) 0.038(2) 0.048(2) 0.0073(17) 0.007(2) 0.017(2)
C5 0.042(2) 0.044(2) 0.0325(19) 0.0056(16) 0.0060(18) 0.0148(18)
C6 0.031(2) 0.0364(19) 0.0331(19) 0.0020(14) 0.0072(17) 0.0019(16)
C7 0.049(3) 0.057(3) 0.041(2) 0.0066(18) 0.007(2) 0.022(2)
C8 0.041(3) 0.076(3) 0.038(2) 0.004(2) -0.0025(18) 0.010(2)
C9 0.032(2) 0.051(2) 0.038(2) 0.0043(17) 0.0008(18) 0.0011(18)
C10 0.036(2) 0.059(3) 0.045(2) -0.0041(19) -0.0032(19) -0.006(2)
C11 0.032(2) 0.0319(19) 0.0361(19) 0.0011(15) 0.0044(16) -0.0009(17)
C12 0.050(3) 0.032(2) 0.056(2) -0.0068(16) 0.000(2) -0.0046(17)
C13 0.047(3) 0.043(2) 0.072(3) 0.003(2) 0.003(2) -0.0094(19)
C14 0.034(2) 0.041(2) 0.043(2) -0.0008(16) -0.0006(18) -0.0034(16)
C15 0.036(2) 0.0399(19) 0.051(2) -0.0003(17) 0.0032(19) -0.0028(17)
C16 0.037(3) 0.054(3) 0.063(3) 0.0002(19) 0.000(2) -0.0010(19)
N1 0.0283(17) 0.0382(16) 0.0334(16) -0.0006(12) 0.0041(14) 0.0005(14)
N2 0.0349(19) 0.0392(16) 0.0416(17) -0.0006(13) 0.0030(16) -0.0041(15)
O1 0.0325(15) 0.0350(13) 0.0537(16) 0.0030(11) -0.0048(12) -0.0014(12)
O2 0.054(2) 0.0697(18) 0.0588(18) -0.0014(15) 0.0116(16) -0.0082(15)
C17 0.053(3) 0.079(3) 0.152(6) 0.011(3) -0.014(4) 0.020(3)

loop_
_atom_type_symbol
_atom_type_description
_atom_type_scat_dispersion_real
_atom_type_scat_dispersion_imag
_atom_type_scat_source
C C 0.0033 0.0016 'International Tables Vol C Tables 4.2.6.8 and 6.1.1.4'
H H 0.0000 0.0000 'International Tables Vol C Tables 4.2.6.8 and 6.1.1.4'
N N 0.0061 0.0033 'International Tables Vol C Tables 4.2.6.8 and 6.1.1.4'
O O 0.0106 0.0060 'International Tables Vol C Tables 4.2.6.8 and 6.1.1.4'
Br Br -0.2901 2.4595 'International Tables Vol C Tables 4.2.6.8 and 6.1.1.4'

loop_
_geom_angle_atom_site_label_1
_geom_angle_atom_site_label_2
_geom_angle_atom_site_label_3
_geom_angle
_geom_angle_site_symmetry_1
_geom_angle_site_symmetry_3
O1 C1 C2 123.6(4) . .
O1 C1 C6 117.3(3) . .
C2 C1 C6 119.1(3) . .
C3 C2 C1 120.6(4) . .
C3 C2 H2A 119.7 . .
C1 C2 H2A 119.7 . .
C4 C3 C2 121.0(4) . .
C4 C3 H3A 119.5 . .
C2 C3 H3A 119.5 . .
C3 C4 C5 121.2(4) . .
C3 C4 H4A 119.4 . .
C5 C4 H4A 119.4 . .
C4 C5 C6 117.5(4) . .
C4 C5 C7 121.8(3) . .
C6 C5 C7 120.7(3) . .
C1 C6 N1 123.2(3) . .
C1 C6 C5 120.6(3) . .
N1 C6 C5 116.3(3) . .
C8 C7 C5 122.3(4) . .
C8 C7 H7A 118.8 . .
C5 C7 H7A 118.8 . .
C7 C8 C9 118.7(4) . .
C7 C8 H8A 120.6 . .
C9 C8 H8A 120.6 . .
C10 C9 N1 106.5(3) . .
C10 C9 C8 133.2(4) . .
N1 C9 C8 120.4(3) . .
C9 C10 N2 107.0(3) . .
C9 C10 H10A 126.5 . .
N2 C10 H10A 126.5 . .
N2 C11 N1 108.1(3) . .
N2 C11 H11A 125.9 . .
N1 C11 H11A 125.9 . .
N2 C12 C13 111.1(3) . .
N2 C12 H12A 109.4 . .
C13 C12 H12A 109.4 . .
N2 C12 H12B 109.4 . .
C13 C12 H12B 109.4 . .
H12A C12 H12B 108.0 . .
O2 C13 C12 109.2(3) . .
O2 C13 H13A 109.8 . .
C12 C13 H13A 109.8 . .
O2 C13 H13B 109.8 . .
C12 C13 H13B 109.8 . .
H13A C13 H13B 108.3 . .
O1 C14 C15 108.9(3) . .
O1 C14 H14A 109.9 . .
C15 C14 H14A 109.9 . .
O1 C14 H14B 109.9 . .
C15 C14 H14B 109.9 . .
H14A C14 H14B 108.3 . .
C14 C15 C16 112.2(3) . .
C14 C15 H15A 109.2 . .
C16 C15 H15A 109.2 . .
C14 C15 H15B 109.2 . .
C16 C15 H15B 109.2 . .
H15A C15 H15B 107.9 . .
C17 C16 C15 112.7(3) . .
C17 C16 H16A 109.1 . .
C15 C16 H16A 109.1 . .
C17 C16 H16B 109.1 . .
C15 C16 H16B 109.1 . .
H16A C16 H16B 107.8 . .
C11 N1 C6 130.5(3) . .
C11 N1 C9 107.9(3) . .
C6 N1 C9 121.6(3) . .
C11 N2 C10 110.5(3) . .
C11 N2 C12 124.6(3) . .
C10 N2 C12 124.7(3) . .
C1 O1 C14 118.3(2) . .
C13 O2 H2 109.5 . .
C16 C17 H17A 109.5 . .
C16 C17 H17B 109.5 . .
H17A C17 H17B 109.5 . .
C16 C17 H17C 109.5 . .
H17A C17 H17C 109.5 . .
H17B C17 H17C 109.5 . .

loop_
_geom_bond_atom_site_label_1
_geom_bond_atom_site_label_2
_geom_bond_distance
_geom_bond_site_symmetry_2
C1 O1 1.350(4) .
C1 C2 1.374(5) .
C1 C6 1.388(5) .
C2 C3 1.370(5) .
C2 H2A 0.9300 .
C3 C4 1.348(6) .
C3 H3A 0.9300 .
C4 C5 1.395(5) .
C4 H4A 0.9300 .
C5 C6 1.414(5) .
C5 C7 1.419(6) .
C6 N1 1.402(4) .
C7 C8 1.330(6) .
C7 H7A 0.9300 .
C8 C9 1.409(5) .
C8 H8A 0.9300 .
C9 C10 1.356(5) .
C9 N1 1.406(5) .
C10 N2 1.363(5) .
C10 H10A 0.9300 .
C11 N2 1.317(4) .
C11 N1 1.344(4) .
C11 H11A 0.9300 .
C12 N2 1.449(4) .
C12 C13 1.499(5) .
C12 H12A 0.9700 .
C12 H12B 0.9700 .
C13 O2 1.390(5) .
C13 H13A 0.9700 .
C13 H13B 0.9700 .
C14 O1 1.438(4) .
C14 C15 1.485(5) .
C14 H14A 0.9700 .
C14 H14B 0.9700 .
C15 C16 1.506(5) .
C15 H15A 0.9700 .
C15 H15B 0.9700 .
C16 C17 1.488(5) .
C16 H16A 0.9700 .
C16 H16B 0.9700 .
O2 H2 0.8200 .
C17 H17A 0.9600 .
C17 H17B 0.9600 .
C17 H17C 0.9600 .

loop_
_geom_hbond_atom_site_label_D
_geom_hbond_atom_site_label_H
_geom_hbond_atom_site_label_A
_geom_hbond_distance_DH
_geom_hbond_distance_HA
_geom_hbond_distance_DA
_geom_hbond_angle_DHA
_geom_hbond_site_symmetry_A
O2 H2 Br1 0.82 2.41 3.215(3) 168.6 3_655

loop_
_geom_torsion_atom_site_label_1
_geom_torsion_atom_site_label_2
_geom_torsion_atom_site_label_3
_geom_torsion_atom_site_label_4
_geom_torsion
_geom_torsion_site_symmetry_1
_geom_torsion_site_symmetry_2
_geom_torsion_site_symmetry_3
_geom_torsion_site_symmetry_4
O1 C1 C2 C3 178.4(3) . . . .
C6 C1 C2 C3 -1.1(5) . . . .
C1 C2 C3 C4 0.5(6) . . . .
C2 C3 C4 C5 0.8(6) . . . .
C3 C4 C5 C6 -1.4(5) . . . .
C3 C4 C5 C7 179.1(4) . . . .
O1 C1 C6 N1 0.6(5) . . . .
C2 C1 C6 N1 -179.8(3) . . . .
O1 C1 C6 C5 -179.1(3) . . . .
C2 C1 C6 C5 0.5(5) . . . .
C4 C5 C6 C1 0.7(5) . . . .
C7 C5 C6 C1 -179.8(3) . . . .
C4 C5 C6 N1 -179.0(3) . . . .
C7 C5 C6 N1 0.5(5) . . . .
C4 C5 C7 C8 178.3(4) . . . .
C6 C5 C7 C8 -1.2(5) . . . .
C5 C7 C8 C9 0.3(6) . . . .
C7 C8 C9 C10 -179.4(4) . . . .
C7 C8 C9 N1 1.2(5) . . . .
N1 C9 C10 N2 0.3(4) . . . .
C8 C9 C10 N2 -179.1(4) . . . .
N2 C12 C13 O2 -62.6(4) . . . .
O1 C14 C15 C16 -175.5(3) . . . .
C14 C15 C16 C17 177.7(4) . . . .
N2 C11 N1 C6 -178.4(3) . . . .
N2 C11 N1 C9 0.8(3) . . . .
C1 C6 N1 C11 0.4(5) . . . .
C5 C6 N1 C11 -179.9(3) . . . .
C1 C6 N1 C9 -178.7(3) . . . .
C5 C6 N1 C9 1.0(4) . . . .
C10 C9 N1 C11 -0.7(4) . . . .
C8 C9 N1 C11 178.8(3) . . . .
C10 C9 N1 C6 178.6(3) . . . .
C8 C9 N1 C6 -1.9(5) . . . .
N1 C11 N2 C10 -0.6(4) . . . .
N1 C11 N2 C12 -176.6(3) . . . .
C9 C10 N2 C11 0.2(4) . . . .
C9 C10 N2 C12 176.2(3) . . . .
C13 C12 N2 C11 103.1(4) . . . .
C13 C12 N2 C10 -72.3(4) . . . .
C2 C1 O1 C14 -7.0(5) . . . .
C6 C1 O1 C14 172.5(3) . . . .
C15 C14 O1 C1 -170.2(3) . . . .
